data_4327519
loop_
_publ_author_name
'Bor-Hunn Huang'
'Te-Liang Yu'
'Yi-Lun Huang'
'Bao-Tsan Ko'
'Chu-Chieh Lin'

_publ_section_title
;
 Reactions of Amides with Organoaluminum Compounds: Factors Affecting the
 Coordination Mode of Aluminum Amidates
;
_journal_name_full 'Inorganic Chemistry'
_journal_page_first 2987
_journal_page_last 2994
_journal_paper_doi 10.1021/ic011072+
_journal_volume 41
_journal_year 2002
_chemical_formula_sum 'C26 H40 Al2 N2 O2'
_chemical_formula_weight 466.56
_chemical_name_systematic
;
  ?
;
_space_group_IT_number 14
_symmetry_cell_setting monoclinic
_symmetry_space_group_name_Hall '-P 2ybc'
_symmetry_space_group_name_H-M 'P 1 21/c 1'
_atom_sites_solution_hydrogens geom
_atom_sites_solution_primary direct
_atom_sites_solution_secondary difmap
_audit_creation_method SHELXL-97
_cell_angle_alpha 90.00
_cell_angle_beta 99.1090(10)
_cell_angle_gamma 90.00
_cell_formula_units_Z 4
_cell_length_a 16.5973(11)
_cell_length_b 9.2914(6)
_cell_length_c 19.1549(13)
_cell_measurement_reflns_used 5756
_cell_measurement_temperature 293(2)
_cell_measurement_theta_max 25.717
_cell_measurement_theta_min 2.311
_cell_volume 2916.7(3)
_computing_cell_refinement 'Bruker SMART'
_computing_data_collection 'Bruker SMART'
_computing_data_reduction 'Bruker SHELXTL'
_computing_molecular_graphics 'Bruker SHELXTL'
_computing_publication_material 'Bruker SHELXTL'
_computing_structure_refinement 'SHELXL-97 (Sheldrick, 1997)'
_computing_structure_solution 'SHELXS-97 (Sheldrick, 1990)'
_diffrn_ambient_temperature 293(2)
_diffrn_measured_fraction_theta_full 0.997
_diffrn_measured_fraction_theta_max 0.997
_diffrn_measurement_device_type 'CCD area detector'
_diffrn_measurement_method 'phi and omega scans'
_diffrn_radiation_monochromator graphite
_diffrn_radiation_source 'fine-focus sealed tube'
_diffrn_radiation_type MoK\a
_diffrn_radiation_wavelength 0.71073
_diffrn_reflns_av_R_equivalents 0.0377
_diffrn_reflns_av_sigmaI/netI 0.0326
_diffrn_reflns_limit_h_max 20
_diffrn_reflns_limit_h_min -18
_diffrn_reflns_limit_k_max 11
_diffrn_reflns_limit_k_min -11
_diffrn_reflns_limit_l_max 23
_diffrn_reflns_limit_l_min -19
_diffrn_reflns_number 16044
_diffrn_reflns_theta_full 26.00
_diffrn_reflns_theta_max 26.00
_diffrn_reflns_theta_min 2.15
_exptl_absorpt_coefficient_mu 0.122
_exptl_absorpt_correction_T_max 1.000
_exptl_absorpt_correction_T_min 0.425
_exptl_absorpt_correction_type SADABS
_exptl_crystal_colour colorless
_exptl_crystal_density_diffrn 1.063
_exptl_crystal_description parallelpiped
_exptl_crystal_F_000 1008
_exptl_crystal_size_max 0.58
_exptl_crystal_size_mid 0.56
_exptl_crystal_size_min 0.34
_refine_diff_density_max 0.932
_refine_diff_density_min -0.329
_refine_diff_density_rms 0.059
_refine_ls_extinction_method none
_refine_ls_goodness_of_fit_ref 1.149
_refine_ls_hydrogen_treatment mixed
_refine_ls_matrix_type full
_refine_ls_number_parameters 289
_refine_ls_number_reflns 5731
_refine_ls_number_restraints 0
_refine_ls_restrained_S_all 1.149
_refine_ls_R_factor_all 0.0816
_refine_ls_R_factor_gt 0.0616
_refine_ls_shift/su_max 0.071
_refine_ls_shift/su_mean 0.012
_refine_ls_structure_factor_coef Fsqd
_refine_ls_weighting_details 'calc w=1/[\s^2^(Fo^2^)+(0.1000P)^2^+0.0000P] where P=(Fo^2^+2Fc^2^)/3'
_refine_ls_weighting_scheme calc
_refine_ls_wR_factor_gt 0.1634
_refine_ls_wR_factor_ref 0.1762
_reflns_number_gt 4080
_reflns_number_total 5731
_reflns_threshold_expression >2sigma(I)
_cod_data_source_file ic0110722B_08.cif
_cod_data_source_block 10
_cod_database_code 4327519

loop_
_symmetry_equiv_pos_as_xyz
'x, y, z'
'-x, y+1/2, -z+1/2'
'-x, -y, -z'
'x, -y-1/2, z-1/2'

loop_
_atom_site_label
_atom_site_type_symbol
_atom_site_fract_x
_atom_site_fract_y
_atom_site_fract_z
_atom_site_U_iso_or_equiv
_atom_site_adp_type
_atom_site_occupancy
_atom_site_symmetry_multiplicity
_atom_site_calc_flag
_atom_site_refinement_flags
Al1 Al 0.01057(4) 0.57018(7) 0.40288(3) 0.0508(2) Uani 1 1 d .
Al2 Al 0.48928(4) 0.51619(8) 0.39421(3) 0.0510(2) Uani 1 1 d .
O1 O -0.06793(9) 0.49444(15) 0.44721(7) 0.0505(4) Uani 1 1 d .
O2 O 0.51094(8) 0.63289(16) 0.47023(8) 0.0543(4) Uani 1 1 d .
N1 N -0.06920(11) 0.30882(18) 0.52138(9) 0.0513(4) Uani 1 1 d .
N2 N 0.58984(10) 0.6192(2) 0.57617(9) 0.0504(4) Uani 1 1 d .
C1 C -0.08471(11) 0.3599(2) 0.45743(12) 0.0459(5) Uani 1 1 d .
C2 C -0.12195(12) 0.2798(2) 0.39274(11) 0.0493(5) Uani 1 1 d .
C3 C -0.08271(15) 0.1647(3) 0.36716(13) 0.0629(6) Uani 1 1 d .
H3A H -0.0341 0.1302 0.3925 0.075 Uiso 1 1 calc R
C4 C -0.11532(19) 0.1012(3) 0.30432(15) 0.0753(8) Uani 1 1 d .
H4A H -0.0885 0.0247 0.2867 0.090 Uiso 1 1 calc R
C5 C -0.1893(2) 0.1521(3) 0.26676(14) 0.0789(8) Uani 1 1 d .
H5A H -0.2117 0.1092 0.2242 0.095 Uiso 1 1 calc R
C6 C -0.22752(18) 0.2623(4) 0.29220(15) 0.0844(8) Uani 1 1 d .
H6A H -0.2772 0.2944 0.2679 0.101 Uiso 1 1 calc R
C7 C -0.19319(15) 0.3296(3) 0.35511(13) 0.0684(7) Uani 1 1 d .
H7A H -0.2190 0.4087 0.3714 0.082 Uiso 1 1 calc R
C8 C -0.09803(16) 0.1645(2) 0.53908(13) 0.0636(6) Uani 1 1 d .
H8A H -0.0518 0.1071 0.5603 0.076 Uiso 1 1 calc R
H8B H -0.1231 0.1166 0.4961 0.076 Uiso 1 1 calc R
C9 C -0.15902(18) 0.1740(3) 0.58953(14) 0.0766(8) Uani 1 1 d .
H9A H -0.1354 0.2341 0.6296 0.092 Uiso 1 1 calc R
C10 C -0.23838(19) 0.2443(4) 0.5545(2) 0.1070(11) Uani 1 1 d .
H10A H -0.2270 0.3386 0.5381 0.161 Uiso 1 1 calc R
H10B H -0.2753 0.2518 0.5882 0.161 Uiso 1 1 calc R
H10C H -0.2628 0.1867 0.5152 0.161 Uiso 1 1 calc R
C11 C -0.1732(3) 0.0242(4) 0.6175(2) 0.1211(14) Uani 1 1 d .
H11A H -0.1221 -0.0158 0.6395 0.182 Uiso 1 1 calc R
H11B H -0.1968 -0.0364 0.5790 0.182 Uiso 1 1 calc R
H11C H -0.2097 0.0305 0.6516 0.182 Uiso 1 1 calc R
C12 C -0.04424(17) 0.6967(3) 0.32897(14) 0.0808(8) Uani 1 1 d .
H12A H -0.0780 0.7638 0.3492 0.121 Uiso 1 1 calc R
H12B H -0.0774 0.6403 0.2935 0.121 Uiso 1 1 calc R
H12C H -0.0042 0.7485 0.3078 0.121 Uiso 1 1 calc R
C13 C 0.08466(15) 0.4210(3) 0.37854(13) 0.0645(6) Uani 1 1 d .
H13A H 0.1063 0.3678 0.4203 0.097 Uiso 1 1 calc R
H13B H 0.1286 0.4651 0.3592 0.097 Uiso 1 1 calc R
H13C H 0.0554 0.3569 0.3442 0.097 Uiso 1 1 calc R
C21 C 0.57880(12) 0.6640(2) 0.51138(11) 0.0483(5) Uani 1 1 d .
C22 C 0.63824(13) 0.7507(2) 0.47814(11) 0.0519(5) Uani 1 1 d .
C23 C 0.71841(14) 0.7057(3) 0.47954(13) 0.0652(6) Uani 1 1 d .
H23A H 0.7369 0.6228 0.5042 0.078 Uiso 1 1 calc R
C24 C 0.77023(18) 0.7824(4) 0.44492(16) 0.0867(9) Uani 1 1 d .
H24A H 0.8234 0.7505 0.4452 0.104 Uiso 1 1 calc R
C25 C 0.7438(2) 0.9063(4) 0.40974(17) 0.1027(12) Uani 1 1 d .
H25A H 0.7796 0.9587 0.3869 0.123 Uiso 1 1 calc R
C26 C 0.6654(3) 0.9541(4) 0.40769(17) 0.0963(11) Uani 1 1 d .
H26A H 0.6481 1.0388 0.3841 0.116 Uiso 1 1 calc R
C27 C 0.61174(18) 0.8737(3) 0.44166(14) 0.0734(7) Uani 1 1 d .
H27A H 0.5579 0.9036 0.4396 0.088 Uiso 1 1 calc R
C28 C 0.65720(13) 0.6728(3) 0.62937(11) 0.0591(6) Uani 1 1 d .
H28A H 0.6932 0.7318 0.6060 0.071 Uiso 1 1 calc R
H28B H 0.6886 0.5916 0.6508 0.071 Uiso 1 1 calc R
C29 C 0.62726(17) 0.7605(3) 0.68672(13) 0.0724(7) Uani 1 1 d .
H29A H 0.5885 0.7013 0.7077 0.087 Uiso 1 1 calc R
C30 C 0.6996(2) 0.7940(4) 0.74444(15) 0.1068(12) Uani 1 1 d .
H30A H 0.6811 0.8489 0.7813 0.160 Uiso 1 1 calc R
H30B H 0.7396 0.8485 0.7246 0.160 Uiso 1 1 calc R
H30C H 0.7236 0.7056 0.7637 0.160 Uiso 1 1 calc R
C31 C 0.5841(2) 0.8945(4) 0.6584(2) 0.1036(10) Uani 1 1 d .
H31A H 0.5391 0.8696 0.6225 0.155 Uiso 1 1 calc R
H31B H 0.6213 0.9553 0.6384 0.155 Uiso 1 1 calc R
H31C H 0.5642 0.9446 0.6961 0.155 Uiso 1 1 calc R
C32 C 0.43119(17) 0.6329(3) 0.31753(14) 0.0779(8) Uani 1 1 d .
H32A H 0.3845 0.6768 0.3327 0.117 Uiso 1 1 calc R
H32B H 0.4136 0.5729 0.2772 0.117 Uiso 1 1 calc R
H32C H 0.4669 0.7065 0.3050 0.117 Uiso 1 1 calc R
C33 C 0.58756(15) 0.4130(3) 0.37912(16) 0.0769(8) Uani 1 1 d .
H33A H 0.6091 0.3606 0.4211 0.115 Uiso 1 1 calc R
H33B H 0.6276 0.4806 0.3684 0.115 Uiso 1 1 calc R
H33C H 0.5743 0.3471 0.3404 0.115 Uiso 1 1 calc R

loop_
_atom_site_aniso_label
_atom_site_aniso_U_11
_atom_site_aniso_U_22
_atom_site_aniso_U_33
_atom_site_aniso_U_23
_atom_site_aniso_U_13
_atom_site_aniso_U_12
Al1 0.0573(4) 0.0558(4) 0.0390(3) 0.0077(3) 0.0069(3) -0.0013(3)
Al2 0.0440(4) 0.0663(4) 0.0427(4) 0.0128(3) 0.0066(3) -0.0004(3)
O1 0.0535(8) 0.0482(9) 0.0491(8) 0.0003(7) 0.0060(7) -0.0071(6)
O2 0.0469(8) 0.0614(9) 0.0522(9) 0.0093(7) 0.0006(7) -0.0040(7)
N1 0.0583(10) 0.0484(10) 0.0481(10) 0.0025(8) 0.0108(8) -0.0094(8)
N2 0.0457(9) 0.0580(10) 0.0468(10) 0.0047(8) 0.0051(8) -0.0059(8)
C1 0.0382(10) 0.0431(11) 0.0579(13) -0.0047(9) 0.0122(9) -0.0041(8)
C2 0.0499(11) 0.0528(12) 0.0470(11) -0.0040(9) 0.0134(9) -0.0118(9)
C3 0.0693(15) 0.0577(14) 0.0637(15) -0.0014(12) 0.0167(12) 0.0005(11)
C4 0.105(2) 0.0595(15) 0.0691(17) -0.0136(13) 0.0385(16) -0.0116(14)
C5 0.100(2) 0.088(2) 0.0472(14) -0.0113(14) 0.0088(14) -0.0295(17)
C6 0.0754(17) 0.099(2) 0.0709(18) -0.0132(17) -0.0126(15) -0.0044(16)
C7 0.0630(14) 0.0769(17) 0.0625(15) -0.0138(13) 0.0014(12) 0.0020(12)
C8 0.0801(16) 0.0511(13) 0.0613(14) 0.0014(11) 0.0167(12) -0.0139(11)
C9 0.098(2) 0.0731(16) 0.0642(16) -0.0065(13) 0.0292(15) -0.0322(15)
C10 0.080(2) 0.126(3) 0.120(3) -0.023(2) 0.030(2) -0.014(2)
C11 0.179(4) 0.098(3) 0.099(3) 0.002(2) 0.062(3) -0.058(3)
C12 0.0792(17) 0.097(2) 0.0639(16) 0.0300(15) 0.0049(14) 0.0055(16)
C13 0.0658(14) 0.0700(15) 0.0592(14) -0.0051(12) 0.0142(12) -0.0035(12)
C21 0.0434(11) 0.0490(11) 0.0521(12) 0.0002(10) 0.0070(9) -0.0007(9)
C22 0.0546(12) 0.0560(12) 0.0451(11) 0.0019(10) 0.0078(9) -0.0119(10)
C23 0.0568(13) 0.0801(17) 0.0606(15) -0.0035(13) 0.0148(11) -0.0125(12)
C24 0.0751(18) 0.122(3) 0.0676(18) -0.0136(18) 0.0270(14) -0.0344(18)
C25 0.119(3) 0.127(3) 0.0665(19) -0.0034(19) 0.0289(19) -0.069(2)
C26 0.131(3) 0.079(2) 0.077(2) 0.0230(16) 0.012(2) -0.032(2)
C27 0.0810(17) 0.0648(15) 0.0715(17) 0.0154(13) 0.0034(14) -0.0083(13)
C28 0.0530(12) 0.0742(15) 0.0486(12) 0.0065(11) 0.0033(10) -0.0132(11)
C29 0.0837(17) 0.0777(17) 0.0568(15) -0.0030(13) 0.0142(13) -0.0220(14)
C30 0.127(3) 0.129(3) 0.0567(17) -0.0008(18) -0.0101(18) -0.042(2)
C31 0.113(3) 0.090(2) 0.107(3) -0.012(2) 0.015(2) 0.009(2)
C32 0.0776(17) 0.093(2) 0.0581(15) 0.0241(14) -0.0039(13) -0.0036(15)
C33 0.0605(15) 0.0884(19) 0.085(2) -0.0025(16) 0.0224(14) 0.0025(14)

loop_
_atom_type_symbol
_atom_type_description
_atom_type_scat_dispersion_real
_atom_type_scat_dispersion_imag
_atom_type_scat_source
C C 0.0033 0.0016 'International Tables Vol C Tables 4.2.6.8 and 6.1.1.4'
H H 0.0000 0.0000 'International Tables Vol C Tables 4.2.6.8 and 6.1.1.4'
N N 0.0061 0.0033 'International Tables Vol C Tables 4.2.6.8 and 6.1.1.4'
O O 0.0106 0.0060 'International Tables Vol C Tables 4.2.6.8 and 6.1.1.4'
Al Al 0.0645 0.0514 'International Tables Vol C Tables 4.2.6.8 and 6.1.1.4'

loop_
_geom_angle_atom_site_label_1
_geom_angle_atom_site_label_2
_geom_angle_atom_site_label_3
_geom_angle
_geom_angle_site_symmetry_1
_geom_angle_site_symmetry_3
O1 Al1 C13 111.29(9) . .
O1 Al1 N1 100.68(7) . 3_566
C13 Al1 N1 108.93(10) . 3_566
O1 Al1 C12 106.72(10) . .
C13 Al1 C12 119.49(12) . .
N1 Al1 C12 108.06(11) 3_566 .
O2 Al2 C33 110.49(11) . .
O2 Al2 N2 102.02(7) . 3_666
C33 Al2 N2 109.90(11) . 3_666
O2 Al2 C32 106.53(11) . .
C33 Al2 C32 119.07(13) . .
N2 Al2 C32 107.43(10) 3_666 .
C1 O1 Al1 129.18(13) . .
C21 O2 Al2 131.67(14) . .
C1 N1 C8 121.53(18) . .
C1 N1 Al1 119.14(14) . 3_566
C8 N1 Al1 119.26(15) . 3_566
C21 N2 C28 122.05(18) . .
C21 N2 Al2 118.87(14) . 3_666
C28 N2 Al2 118.98(13) . 3_666
O1 C1 N1 118.47(18) . .
O1 C1 C2 115.11(18) . .
N1 C1 C2 126.42(18) . .
C7 C2 C3 119.5(2) . .
C7 C2 C1 118.6(2) . .
C3 C2 C1 121.6(2) . .
C2 C3 C4 120.1(2) . .
C3 C4 C5 119.8(3) . .
C6 C5 C4 119.9(3) . .
C5 C6 C7 120.3(3) . .
C2 C7 C6 120.3(3) . .
N1 C8 C9 111.5(2) . .
C8 C9 C10 111.3(2) . .
C8 C9 C11 109.2(3) . .
C10 C9 C11 112.0(3) . .
N2 C21 O2 119.15(18) . .
N2 C21 C22 125.45(19) . .
O2 C21 C22 115.40(18) . .
C27 C22 C23 119.2(2) . .
C27 C22 C21 119.1(2) . .
C23 C22 C21 121.6(2) . .
C24 C23 C22 120.5(3) . .
C25 C24 C23 119.9(3) . .
C26 C25 C24 121.1(3) . .
C25 C26 C27 119.0(3) . .
C22 C27 C26 120.3(3) . .
N2 C28 C29 112.53(19) . .
C31 C29 C28 112.2(2) . .
C31 C29 C30 111.6(3) . .
C28 C29 C30 108.9(3) . .

loop_
_geom_bond_atom_site_label_1
_geom_bond_atom_site_label_2
_geom_bond_distance
_geom_bond_site_symmetry_2
Al1 O1 1.8068(15) .
Al1 C13 1.958(3) .
Al1 N1 1.9669(19) 3_566
Al1 C12 1.951(2) .
Al2 O2 1.8055(17) .
Al2 C33 1.952(3) .
Al2 N2 1.9661(18) 3_666
Al2 C32 1.953(2) .
O1 C1 1.302(2) .
O2 C21 1.301(2) .
N1 C1 1.301(3) .
N1 C8 1.481(3) .
N1 Al1 1.9669(19) 3_566
N2 C21 1.294(3) .
N2 C28 1.475(3) .
N2 Al2 1.9661(18) 3_666
C1 C2 1.493(3) .
C2 C7 1.365(3) .
C2 C3 1.381(3) .
C3 C4 1.372(4) .
C4 C5 1.403(4) .
C5 C6 1.337(4) .
C6 C7 1.396(4) .
C8 C9 1.509(4) .
C9 C10 1.527(4) .
C9 C11 1.523(4) .
C21 C22 1.492(3) .
C22 C27 1.375(3) .
C22 C23 1.391(3) .
C23 C24 1.367(4) .
C24 C25 1.371(5) .
C25 C26 1.369(5) .
C26 C27 1.399(4) .
C28 C29 1.513(4) .
C29 C31 1.495(4) .
C29 C30 1.530(4) .
